data_1567656
loop_
_publ_author_name
'Kerckhoffs, Aidan'
'Christensen, Kirsten E.'
'Langton, Matthew J.'

_publ_section_title
;
 Fast relaxing red and near-IR switchable azobenzenes with chalcogen and
 halogen substituents: periodic trends, tuneable thermal half-lives and
 chalcogen bonding.
;
_journal_issue 39
_journal_name_full 'Chemical science'
_journal_page_first 11551
_journal_page_last 11559
_journal_paper_doi 10.1039/d2sc04601f
_journal_volume 13
_journal_year 2022
_chemical_formula_moiety 'C18 H14 I4 N2 O4'
_chemical_formula_sum 'C18 H14 I4 N2 O4'
_chemical_formula_weight 829.94
_chemical_melting_point ?
_space_group_IT_number 14
_space_group_name_Hall '-P 2ybc'
_space_group_name_H-M_alt 'P 1 21/c 1'
_symmetry_cell_setting monoclinic
_symmetry_space_group_name_Hall '-P 2ybc'
_symmetry_space_group_name_H-M 'P 1 21/c 1'
_atom_sites_solution_hydrogens difmap
_atom_sites_solution_primary other
_audit_creation_date 2022-05-17
_audit_creation_method 'CRYSTALS_ver_*****_build_8199 '
_audit_update_record
;
2022-08-10 deposited with the CCDC.	2022-09-19 downloaded from the CCDC.
;
_cell_angle_alpha 90
_cell_angle_beta 104.636(2)
_cell_angle_gamma 90
_cell_formula_units_Z 4
_cell_length_a 14.0017(3)
_cell_length_b 8.23620(10)
_cell_length_c 19.1456(4)
_cell_measurement_reflns_used 12224
_cell_measurement_temperature 150
_cell_measurement_theta_max 76.34
_cell_measurement_theta_min 4.74
_cell_volume 2136.24(7)
_computing_cell_refinement
; 
 CrysAlisPro (Rigaku Oxford Diffraction, 2017) 
;
_computing_data_collection 'SuperNova, (Oxford Diffraction, 2010)'
_computing_data_reduction
; 
 CrysAlisPro (Rigaku Oxford Diffraction, 2017) 
;
_computing_molecular_graphics 'CAMERON (Watkin et al., 1996)'
_computing_publication_material 'CRYSTALS (Betteridge et al., 2003)'
_computing_structure_refinement 'CRYSTALS (Betteridge et al., 2003)'
_computing_structure_solution 'Superflip (Palatinus & Chapuis, 2007)'
_diffrn_ambient_temperature 150
_diffrn_measured_fraction_theta_full 0.995
_diffrn_measured_fraction_theta_max 0.990
_diffrn_measurement_device Area
_diffrn_measurement_device_type 'Oxford Diffraction SuperNova'
_diffrn_measurement_method \w
_diffrn_radiation_monochromator 'focussing mirrors'
_diffrn_radiation_type 'Cu K\a'
_diffrn_radiation_wavelength 1.54184
_diffrn_reflns_av_R_equivalents 0.050
_diffrn_reflns_av_unetI/netI 0.055
_diffrn_reflns_limit_h_max 17
_diffrn_reflns_limit_h_min -17
_diffrn_reflns_limit_k_max 8
_diffrn_reflns_limit_k_min -10
_diffrn_reflns_limit_l_max 23
_diffrn_reflns_limit_l_min -23
_diffrn_reflns_number 18739
_diffrn_reflns_theta_full 74.904
_diffrn_reflns_theta_max 76.433
_diffrn_reflns_theta_min 5.058
_diffrn_standards_number 0
_exptl_absorpt_coefficient_mu 46.060
_exptl_absorpt_correction_T_max 0.02
_exptl_absorpt_correction_T_min 0.00
_exptl_absorpt_correction_type multi-scan
_exptl_absorpt_process_details
; 
 CrysAlisPro (Rigaku Oxford Diffraction, 2017) 
;
_exptl_crystal_colour clear_dark_red
_exptl_crystal_density_diffrn 2.580
_exptl_crystal_density_meas ?
_exptl_crystal_density_method 'not measured'
_exptl_crystal_description block
_exptl_crystal_F_000 1520
_exptl_crystal_size_max 0.20
_exptl_crystal_size_mid 0.10
_exptl_crystal_size_min 0.09
_refine_diff_density_max 4.27
_refine_diff_density_min -1.58
_refine_ls_extinction_method None
_refine_ls_goodness_of_fit_ref 1.0359
_refine_ls_hydrogen_treatment constr
_refine_ls_matrix_type full
_refine_ls_number_parameters 253
_refine_ls_number_reflns 4443
_refine_ls_number_restraints 0
_refine_ls_R_factor_all 0.0716
_refine_ls_R_factor_gt 0.0694
_refine_ls_shift/su_max 0.0008691
_refine_ls_shift/su_mean 0.0000299
_refine_ls_structure_factor_coef Fsqd
_refine_ls_weighting_details
;
 Method= Modified Sheldrick 
 w=1/[\s^2^(F^2^) + ( 0.16P)^2^ + 0.00P] 
 ,where P=(max(Fo^2^,0) + 2Fc^2^)/3 
;
_refine_ls_weighting_scheme calc
_refine_ls_wR_factor_all 0.1791
_refine_ls_wR_factor_gt 0.1752
_refine_ls_wR_factor_ref 0.1791
_reflns_limit_h_max 17
_reflns_limit_h_min -17
_reflns_limit_k_max 10
_reflns_limit_k_min 0
_reflns_limit_l_max 23
_reflns_limit_l_min 0
_reflns_number_gt 4175
_reflns_number_total 4444
_reflns_threshold_expression I>2.0\s(I)
_oxford_diffrn_Wilson_B_factor 2.73
_oxford_diffrn_Wilson_scale 0.52
_oxford_refine_ls_scale 1.405(15)
_oxford_structure_analysis_title 7632
_cod_data_source_file d2sc04601f2.cif
_cod_data_source_block 3-I4-ester
_cod_depositor_comments
;
The following automatic conversions were performed:

data item '_chemical_melting_point' value 'not measured' was changed
to '?' -- the value is undefined or not given.

data item '_exptl_crystal_density_meas' value 'not measured' was
changed to '?' -- the value is perceived as not measured.

Automatic conversion script
Id: cif_fix_values 7556 2019-12-06 15:28:31Z antanas 

 Adding full bibliography for 1567655--1567664.cif.
;
_cod_original_sg_symbol_H-M 'P 21/c '
_cod_database_code 1567656
_oxford_refine_reflns_threshold_expression I>-10.0\s(I)
_refine_ls_r_factor_ref 0.0716
_reflns_number_all 4443

loop_
_symmetry_equiv_pos_as_xyz
x,y,z
-x,-y,-z
x,-y+1/2,z+1/2
-x,y+1/2,-z+1/2

loop_
_atom_site_label
_atom_site_type_symbol
_atom_site_fract_x
_atom_site_fract_y
_atom_site_fract_z
_atom_site_U_iso_or_equiv
_atom_site_occupancy
_atom_site_adp_type
_atom_site_refinement_flags_posn
_atom_site_refinement_flags_adp
_atom_site_refinement_flags_occupancy
_atom_site_disorder_assembly
_atom_site_disorder_group
_atom_site_attached_hydrogens
N1 N 0.7444(4) 0.5418(7) 0.7249(4) 0.0324 1.0000 Uani . . . . . .
C2 C 0.6814(5) 0.5725(7) 0.6544(4) 0.0311 1.0000 Uani . . . . . .
C3 C 0.5945(5) 0.6621(8) 0.6516(4) 0.0347 1.0000 Uani . . . . . .
C4 C 0.5344(5) 0.7105(8) 0.5860(4) 0.0341 1.0000 Uani . . . . . .
C5 C 0.5591(5) 0.6710(8) 0.5219(4) 0.0315 1.0000 Uani . . . . . .
C6 C 0.6449(5) 0.5817(7) 0.5246(4) 0.0338 1.0000 Uani . . . . . .
C7 C 0.7064(5) 0.5342(8) 0.5898(4) 0.0330 1.0000 Uani . . . . . .
I8 I 0.55713(3) 0.72824(5) 0.74603(2) 0.0339 1.0000 Uani . . . . . .
I9 I 0.84036(3) 0.42716(5) 0.58374(3) 0.0362 1.0000 Uani . . . . . .
C10 C 0.5007(5) 0.7258(8) 0.4486(5) 0.0359 1.0000 Uani . . . . . .
O11 O 0.5217(4) 0.6850(7) 0.3942(3) 0.0396 1.0000 Uani . . . . . .
O12 O 0.4281(4) 0.8275(6) 0.4517(3) 0.0358 1.0000 Uani . . . . . .
C13 C 0.3708(6) 0.8852(9) 0.3807(4) 0.0372 1.0000 Uani . . . . . .
C14 C 0.2863(6) 0.9840(9) 0.3930(4) 0.0390 1.0000 Uani . . . . . .
N21 N 0.7795(4) 0.4017(7) 0.7340(4) 0.0337 1.0000 Uani . . . . . .
C22 C 0.8526(4) 0.3834(8) 0.8010(4) 0.0304 1.0000 Uani . . . . . .
C23 C 0.8496(5) 0.2431(8) 0.8429(4) 0.0310 1.0000 Uani . . . . . .
C24 C 0.9205(5) 0.2146(8) 0.9055(4) 0.0328 1.0000 Uani . . . . . .
C25 C 0.9994(5) 0.3226(8) 0.9286(4) 0.0317 1.0000 Uani . . . . . .
C26 C 1.0066(5) 0.4604(8) 0.8870(4) 0.0361 1.0000 Uani . . . . . .
C27 C 0.9329(5) 0.4902(8) 0.8242(4) 0.0323 1.0000 Uani . . . . . .
I28 I 0.73427(3) 0.07665(5) 0.81360(3) 0.0382 1.0000 Uani . . . . . .
I29 I 0.95310(3) 0.69802(5) 0.76600(3) 0.0394 1.0000 Uani . . . . . .
C30 C 1.0735(5) 0.2906(8) 0.9990(4) 0.0345 1.0000 Uani . . . . . .
O31 O 1.0585(4) 0.1933(7) 1.0428(3) 0.0398 1.0000 Uani . . . . . .
O32 O 1.1539(4) 0.3798(7) 1.0070(3) 0.0383 1.0000 Uani . . . . . .
C33 C 1.2285(5) 0.3618(9) 1.0749(4) 0.0382 1.0000 Uani . . . . . .
H41 H 0.4773 0.7700 0.5851 0.0409 1.0000 Uiso R . . . . .
H61 H 0.6608 0.5533 0.4823 0.0408 1.0000 Uiso R . . . . .
H131 H 0.4120 0.9513 0.3585 0.0451 1.0000 Uiso R . . . . .
H132 H 0.3452 0.7937 0.3499 0.0450 1.0000 Uiso R . . . . .
H142 H 0.2521 1.0321 0.3481 0.0580 1.0000 Uiso R . . . . .
H141 H 0.3116 1.0676 0.4277 0.0581 1.0000 Uiso R . . . . .
H143 H 0.2426 0.9135 0.4103 0.0578 1.0000 Uiso R . . . . .
H241 H 0.9160 0.1224 0.9329 0.0389 1.0000 Uiso R . . . . .
H261 H 1.0599 0.5312 0.9012 0.0432 1.0000 Uiso R . . . . .
C34 C 1.2997(6) 0.5021(10) 1.0792(5) 0.0412 1.0000 Uani . . . . . .
H331 H 1.1981 0.3654 1.1149 0.0458 1.0000 Uiso R . . . . .
H332 H 1.2627 0.2601 1.0750 0.0461 1.0000 Uiso R . . . . .
H342 H 1.3346 0.5188 1.1288 0.0621 1.0000 Uiso R . . . . .
H341 H 1.2638 0.5989 1.0607 0.0620 1.0000 Uiso R . . . . .
H343 H 1.3456 0.4768 1.0507 0.0619 1.0000 Uiso R . . . . .

loop_
_atom_site_aniso_label
_atom_site_aniso_U_11
_atom_site_aniso_U_22
_atom_site_aniso_U_33
_atom_site_aniso_U_23
_atom_site_aniso_U_13
_atom_site_aniso_U_12
N1 0.023(2) 0.026(2) 0.048(3) -0.002(2) 0.009(2) -0.0005(19)
C2 0.030(3) 0.022(3) 0.041(3) -0.001(2) 0.008(3) -0.004(2)
C3 0.027(3) 0.029(3) 0.049(4) 0.002(3) 0.011(3) -0.003(2)
C4 0.030(3) 0.026(3) 0.046(4) 0.002(2) 0.008(3) -0.002(2)
C5 0.032(3) 0.023(3) 0.040(3) 0.003(2) 0.009(2) -0.001(2)
C6 0.034(3) 0.024(3) 0.043(3) -0.000(2) 0.010(3) -0.004(2)
C7 0.033(3) 0.021(3) 0.044(3) 0.004(2) 0.009(3) 0.001(2)
I8 0.0298(3) 0.0297(3) 0.0427(3) 0.00032(14) 0.01047(19) -0.00032(13)
I9 0.0311(3) 0.0294(3) 0.0490(3) 0.00149(15) 0.0121(2) 0.00299(13)
C10 0.030(3) 0.024(3) 0.051(4) 0.000(3) 0.006(3) -0.001(2)
O11 0.041(3) 0.037(2) 0.040(3) 0.002(2) 0.009(2) 0.0026(19)
O12 0.037(2) 0.029(2) 0.041(3) 0.0019(19) 0.009(2) 0.0040(18)
C13 0.042(3) 0.029(3) 0.039(3) 0.004(3) 0.007(3) 0.001(3)
C14 0.040(3) 0.031(3) 0.046(4) 0.003(3) 0.010(3) 0.001(3)
N21 0.026(2) 0.028(2) 0.046(3) 0.001(2) 0.008(2) -0.0010(19)
C22 0.027(3) 0.023(3) 0.042(3) 0.005(2) 0.012(2) 0.002(2)
C23 0.027(3) 0.026(3) 0.042(3) 0.001(2) 0.013(2) -0.000(2)
C24 0.033(3) 0.025(3) 0.041(3) 0.002(2) 0.011(3) 0.002(2)
C25 0.030(3) 0.026(3) 0.040(3) -0.000(2) 0.009(2) 0.002(2)
C26 0.028(3) 0.029(3) 0.052(4) 0.001(3) 0.012(3) -0.001(2)
C27 0.029(3) 0.025(3) 0.044(3) 0.003(2) 0.012(2) 0.001(2)
I28 0.0332(3) 0.0302(3) 0.0484(3) 0.00396(15) 0.0054(2) -0.00706(13)
I29 0.0364(3) 0.0308(3) 0.0491(3) 0.00636(16) 0.0070(2) -0.00855(14)
C30 0.031(3) 0.028(3) 0.045(4) 0.000(2) 0.009(3) 0.001(2)
O31 0.039(2) 0.035(2) 0.044(3) 0.007(2) 0.008(2) -0.0031(19)
O32 0.030(2) 0.037(2) 0.045(3) 0.003(2) 0.004(2) 0.0007(19)
C33 0.033(3) 0.035(3) 0.045(4) 0.001(3) 0.006(3) 0.001(3)
C34 0.034(3) 0.040(4) 0.048(4) -0.001(3) 0.007(3) -0.001(3)

loop_
_atom_type_symbol
_atom_type_scat_dispersion_real
_atom_type_scat_dispersion_imag
_atom_type_scat_Cromer_Mann_a1
_atom_type_scat_Cromer_Mann_b1
_atom_type_scat_Cromer_Mann_a2
_atom_type_scat_Cromer_Mann_b2
_atom_type_scat_Cromer_Mann_a3
_atom_type_scat_Cromer_Mann_b3
_atom_type_scat_Cromer_Mann_a4
_atom_type_scat_Cromer_Mann_b4
_atom_type_scat_Cromer_Mann_c
_atom_type_scat_source
C 0.0181 0.0091 2.3100 20.8439 1.0200 10.2075 1.5886 0.5687 0.8650 51.6512 0.2156 'International Tables Vol C 4.2.6.8 and 6.1.1.4'
H 0.0000 0.0000 0.4930 10.5109 0.3229 26.1257 0.1402 3.1424 0.0408 57.7998 0.0030 'International Tables Vol C 4.2.6.8 and 6.1.1.4'
I -0.3257 6.8362 20.1472 4.3470 18.9949 0.3814 7.5138 27.7660 2.2735 66.8776 4.0712 'International Tables Vol C 4.2.6.8 and 6.1.1.4'
N 0.0311 0.0180 12.2126 0.0057 3.1322 9.8933 2.0125 28.9975 1.1663 0.5826 -11.5290 'International Tables Vol C 4.2.6.8 and 6.1.1.4'
O 0.0492 0.0322 3.0485 13.2771 2.2868 5.7011 1.5463 0.3239 0.8670 32.9089 0.2508 'International Tables Vol C 4.2.6.8 and 6.1.1.4'

loop_
_geom_angle_atom_site_label_1
_geom_angle_site_symmetry_1
_geom_angle_atom_site_label_2
_geom_angle_site_symmetry_2
_geom_angle_atom_site_label_3
_geom_angle_site_symmetry_3
_geom_angle
_geom_angle_publ_flag
C2 . N1 . N21 . 114.9(6) yes
N1 . C2 . C3 . 116.6(6) yes
N1 . C2 . C7 . 123.9(6) yes
C3 . C2 . C7 . 119.2(6) yes
C2 . C3 . C4 . 120.5(7) yes
C2 . C3 . I8 . 120.5(5) yes
C4 . C3 . I8 . 119.0(5) yes
C3 . C4 . C5 . 120.2(6) yes
C3 . C4 . H41 . 119.4 no
C5 . C4 . H41 . 120.5 no
C4 . C5 . C6 . 119.5(7) yes
C4 . C5 . C10 . 123.6(6) yes
C6 . C5 . C10 . 116.8(6) yes
C5 . C6 . C7 . 121.0(7) yes
C5 . C6 . H61 . 119.8 no
C7 . C6 . H61 . 119.2 no
C2 . C7 . C6 . 119.7(6) yes
C2 . C7 . I9 . 124.6(5) yes
C6 . C7 . I9 . 115.4(5) yes
C5 . C10 . O11 . 122.1(6) yes
C5 . C10 . O12 . 112.8(7) yes
O11 . C10 . O12 . 125.0(7) yes
C10 . O12 . C13 . 113.9(6) yes
O12 . C13 . C14 . 107.3(6) yes
O12 . C13 . H131 . 110.0 no
C14 . C13 . H131 . 110.2 no
O12 . C13 . H132 . 110.1 no
C14 . C13 . H132 . 109.5 no
H131 . C13 . H132 . 109.8 no
C13 . C14 . H142 . 108.6 no
C13 . C14 . H141 . 109.2 no
H142 . C14 . H141 . 109.8 no
C13 . C14 . H143 . 108.8 no
H142 . C14 . H143 . 110.0 no
H141 . C14 . H143 . 110.5 no
N1 . N21 . C22 . 112.9(6) yes
N21 . C22 . C23 . 118.5(6) yes
N21 . C22 . C27 . 123.3(6) yes
C23 . C22 . C27 . 117.9(6) yes
C22 . C23 . C24 . 121.2(6) yes
C22 . C23 . I28 . 121.1(5) yes
C24 . C23 . I28 . 117.7(5) yes
C23 . C24 . C25 . 120.5(6) yes
C23 . C24 . H241 . 119.6 no
C25 . C24 . H241 . 120.0 no
C24 . C25 . C26 . 119.9(6) yes
C24 . C25 . C30 . 118.9(6) yes
C26 . C25 . C30 . 121.2(6) yes
C25 . C26 . C27 . 119.2(6) yes
C25 . C26 . H261 . 120.5 no
C27 . C26 . H261 . 120.4 no
C22 . C27 . C26 . 121.3(6) yes
C22 . C27 . I29 . 123.1(5) yes
C26 . C27 . I29 . 115.5(5) yes
C25 . C30 . O31 . 122.3(7) yes
C25 . C30 . O32 . 112.4(6) yes
O31 . C30 . O32 . 125.3(7) yes
C30 . O32 . C33 . 116.4(6) yes
O32 . C33 . C34 . 106.6(6) yes
O32 . C33 . H331 . 110.1 no
C34 . C33 . H331 . 110.5 no
O32 . C33 . H332 . 109.6 no
C34 . C33 . H332 . 110.1 no
H331 . C33 . H332 . 110.0 no
C33 . C34 . H342 . 109.0 no
C33 . C34 . H341 . 109.7 no
H342 . C34 . H341 . 109.5 no
C33 . C34 . H343 . 109.1 no
H342 . C34 . H343 . 110.2 no
H341 . C34 . H343 . 109.4 no

loop_
_geom_bond_atom_site_label_1
_geom_bond_site_symmetry_1
_geom_bond_atom_site_label_2
_geom_bond_site_symmetry_2
_geom_bond_distance
_geom_bond_publ_flag
N1 . C2 . 1.435(9) yes
N1 . N21 . 1.249(9) yes
C2 . C3 . 1.412(9) yes
C2 . C7 . 1.403(10) yes
C3 . C4 . 1.382(10) yes
C3 . I8 . 2.079(8) yes
C4 . C5 . 1.394(10) yes
C4 . H41 . 0.934 no
C5 . C6 . 1.398(9) yes
C5 . C10 . 1.505(10) yes
C6 . C7 . 1.383(10) yes
C6 . H61 . 0.922 no
C7 . I9 . 2.103(7) yes
C10 . O11 . 1.200(11) yes
C10 . O12 . 1.330(9) yes
O12 . C13 . 1.472(9) yes
C13 . C14 . 1.502(10) yes
C13 . H131 . 0.968 no
C13 . H132 . 0.969 no
C14 . H142 . 0.957 no
C14 . H141 . 0.960 no
C14 . H143 . 0.961 no
N21 . C22 . 1.433(9) yes
C22 . C23 . 1.414(9) yes
C22 . C27 . 1.407(9) yes
C23 . C24 . 1.369(10) yes
C23 . I28 . 2.085(6) yes
C24 . C25 . 1.400(9) yes
C24 . H241 . 0.933 no
C25 . C26 . 1.405(10) yes
C25 . C30 . 1.502(10) yes
C26 . C27 . 1.394(10) yes
C26 . H261 . 0.931 no
C27 . I29 . 2.100(6) yes
C30 . O31 . 1.215(10) yes
C30 . O32 . 1.321(9) yes
O32 . C33 . 1.455(9) yes
C33 . C34 . 1.515(10) yes
C33 . H331 . 0.967 no
C33 . H332 . 0.965 no
C34 . H342 . 0.962 no
C34 . H341 . 0.962 no
C34 . H343 . 0.964 no
